data_7240506
loop_
_publ_author_name
'Fotovi\'c, Luka'
'Stilinovic, Vladimir'

_publ_section_title
;
 Halogenide anions as halogen and hydrogen bond acceptors in
 iodopyridinium halogenides
;
_journal_name_full CrystEngComm
_journal_paper_doi 10.1039/D0CE00534G
_journal_year 2020
_chemical_formula_sum 'C5 H5 I2 N'
_chemical_formula_weight 332.90
_space_group_crystal_system orthorhombic
_space_group_IT_number 29
_space_group_name_Hall 'P 2c -2ac'
_space_group_name_H-M_alt 'P c a 21'
_atom_sites_solution_hydrogens geom
_audit_creation_method SHELXL-2018/3
_audit_update_record
;
2020-04-07 deposited with the CCDC.	2020-05-11 downloaded from the CCDC.
;
_cell_angle_alpha 90
_cell_angle_beta 90
_cell_angle_gamma 90
_cell_formula_units_Z 4
_cell_length_a 15.0849(7)
_cell_length_b 4.7247(2)
_cell_length_c 11.2538(4)
_cell_measurement_reflns_used 4246
_cell_measurement_temperature 293(2)
_cell_measurement_theta_max 36.2759
_cell_measurement_theta_min 3.8616
_cell_volume 802.08(6)
_computing_cell_refinement
;
CrysAlis RED, Oxford Diffraction Ltd.,
Version 1.171.32.29 (release 10-06-2008 CrysAlis171 .NET)
(compiled Jun 10 2008,16:49:55)
;
_computing_data_collection
;
CrysAlis CCD, Oxford Diffraction Ltd.,
Version 1.171.32.29 (release 10-06-2008 CrysAlis171 .NET)
(compiled Jun 10 2008,16:49:55)
;
_computing_data_reduction
;
CrysAlis RED, Oxford Diffraction Ltd.,
Version 1.171.32.29 (release 10-06-2008 CrysAlis171 .NET)
(compiled Jun 10 2008,16:49:55)
;
_computing_structure_refinement 'SHELXL-2018/3 (Sheldrick, 2018)'
_computing_structure_solution 'SHELXS-2018/3 (Sheldrick, 2018)'
_diffrn_ambient_temperature 293(2)
_diffrn_detector_area_resol_mean 16.3426
_diffrn_measured_fraction_theta_full 0.996
_diffrn_measured_fraction_theta_max 0.997
_diffrn_measurement_device_type
;
Oxford Diffraction Xcalibur CCD
diffractometer
;
_diffrn_measurement_method '\w scan'
_diffrn_radiation_type MoK\a
_diffrn_radiation_wavelength 0.71073
_diffrn_reflns_av_R_equivalents 0.0294
_diffrn_reflns_av_unetI/netI 0.0248
_diffrn_reflns_Laue_measured_fraction_full 0.996
_diffrn_reflns_Laue_measured_fraction_max 0.997
_diffrn_reflns_limit_h_max 19
_diffrn_reflns_limit_h_min -19
_diffrn_reflns_limit_k_max 6
_diffrn_reflns_limit_k_min -6
_diffrn_reflns_limit_l_max 14
_diffrn_reflns_limit_l_min -14
_diffrn_reflns_number 6146
_diffrn_reflns_point_group_measured_fraction_full 0.971
_diffrn_reflns_point_group_measured_fraction_max 0.973
_diffrn_reflns_theta_full 25.242
_diffrn_reflns_theta_max 26.999
_diffrn_reflns_theta_min 4.314
_diffrn_source 'Enhance (Mo) X-ray Source'
_exptl_absorpt_coefficient_mu 7.750
_exptl_absorpt_correction_T_max 1.00000
_exptl_absorpt_correction_T_min 0.60257
_exptl_absorpt_correction_type multi-scan
_exptl_absorpt_process_details
;
CrysAlis RED, Oxford Diffraction Ltd.,
Version 1.171.32.29 (release 10-06-2008 CrysAlis171 .NET)
(compiled Jun 10 2008,16:49:55)
Empirical absorption correction using spherical harmonics,
 implemented in SCALE3 ABSPACK scaling algorithm.
;
_exptl_crystal_colour yellow
_exptl_crystal_density_diffrn 2.757
_exptl_crystal_description block
_exptl_crystal_F_000 592
_exptl_crystal_size_max 0.42
_exptl_crystal_size_mid 0.32
_exptl_crystal_size_min 0.22
_refine_diff_density_max 0.502
_refine_diff_density_min -0.478
_refine_diff_density_rms 0.089
_refine_ls_abs_structure_details
;
 Flack x determined using 657 quotients [(I+)-(I-)]/[(I+)+(I-)]
 (Parsons, Flack and Wagner, Acta Cryst. B69 (2013) 249-259).
;
_refine_ls_abs_structure_Flack 0.08(4)
_refine_ls_extinction_coef 0.0261(8)
_refine_ls_extinction_expression Fc^*^=kFc[1+0.001xFc^2^\l^3^/sin(2\q)]^-1/4^
_refine_ls_extinction_method 'SHELXL-2018/3 (Sheldrick 2018)'
_refine_ls_goodness_of_fit_ref 0.871
_refine_ls_hydrogen_treatment constr
_refine_ls_matrix_type full
_refine_ls_number_parameters 74
_refine_ls_number_reflns 1695
_refine_ls_number_restraints 1
_refine_ls_restrained_S_all 0.871
_refine_ls_R_factor_all 0.0232
_refine_ls_R_factor_gt 0.0191
_refine_ls_shift/su_max 0.001
_refine_ls_shift/su_mean 0.000
_refine_ls_structure_factor_coef Fsqd
_refine_ls_weighting_details 'w=1/[\s^2^(Fo^2^)+(0.0282P)^2^] where P=(Fo^2^+2Fc^2^)/3'
_refine_ls_weighting_scheme calc
_refine_ls_wR_factor_gt 0.0413
_refine_ls_wR_factor_ref 0.0422
_reflns_Friedel_coverage 0.852
_reflns_Friedel_fraction_full 0.943
_reflns_Friedel_fraction_max 0.947
_reflns_number_gt 1538
_reflns_number_total 1695
_reflns_threshold_expression 'I > 2\s(I)'
_cod_data_source_file d0ce00534g2.cif
_cod_data_source_block 2-IPyHI
_cod_database_code 7240506
_shelx_shelxl_version_number 2018/3
_shelx_space_group_comment
;
The symmetry employed for this shelxl refinement is uniquely defined
by the following loop, which should always be used as a source of
symmetry information in preference to the above space-group names.
They are only intended as comments.
;

loop_
_space_group_symop_operation_xyz
'x, y, z'
'-x, -y, z+1/2'
'x+1/2, -y, z'
'-x+1/2, y, z+1/2'

loop_
_atom_site_label
_atom_site_type_symbol
_atom_site_fract_x
_atom_site_fract_y
_atom_site_fract_z
_atom_site_U_iso_or_equiv
_atom_site_adp_type
_atom_site_occupancy
_atom_site_site_symmetry_order
_atom_site_calc_flag
_atom_site_refinement_flags_posn
_atom_site_refinement_flags_adp
_atom_site_refinement_flags_occupancy
_atom_site_disorder_assembly
_atom_site_disorder_group
I1 I 0.37539(3) 0.71174(10) 0.70663(5) 0.04761(15) Uani 1 1 d . . . . .
I2 I 0.59945(3) 1.12952(9) 0.50554(5) 0.04515(15) Uani 1 1 d . . . . .
C2 C 0.3666(4) 0.5822(14) 0.5289(6) 0.0392(14) Uani 1 1 d . . . . .
C3 C 0.3065(4) 0.3866(13) 0.4905(8) 0.0464(15) Uani 1 1 d . . . . .
H3 H 0.265636 0.308352 0.542887 0.056 Uiso 1 1 calc R U . . .
N1 N 0.4240(4) 0.6949(11) 0.4511(5) 0.0404(12) Uani 1 1 d . . . . .
H1 H 0.462392 0.815874 0.475862 0.048 Uiso 1 1 calc R U . . .
C4 C 0.3076(5) 0.3058(17) 0.3708(7) 0.0526(18) Uani 1 1 d . . . . .
H4 H 0.268328 0.168797 0.343432 0.063 Uiso 1 1 calc R U . . .
C5 C 0.3669(5) 0.4295(17) 0.2940(7) 0.0523(17) Uani 1 1 d . . . . .
H5 H 0.367694 0.378630 0.214195 0.063 Uiso 1 1 calc R U . . .
C6 C 0.4233(5) 0.6238(16) 0.3355(6) 0.0483(17) Uani 1 1 d . . . . .
H6 H 0.462613 0.711260 0.283521 0.058 Uiso 1 1 calc R U . . .

loop_
_atom_site_aniso_label
_atom_site_aniso_U_11
_atom_site_aniso_U_22
_atom_site_aniso_U_33
_atom_site_aniso_U_23
_atom_site_aniso_U_13
_atom_site_aniso_U_12
I1 0.0465(2) 0.0563(3) 0.0400(2) -0.0036(3) 0.0023(3) 0.0009(2)
I2 0.0486(2) 0.0457(2) 0.0412(2) 0.0023(2) -0.0017(2) -0.00545(18)
C2 0.035(3) 0.043(3) 0.039(4) 0.003(3) -0.002(3) 0.010(2)
C3 0.038(3) 0.052(3) 0.049(4) 0.002(4) -0.003(3) -0.004(3)
N1 0.038(3) 0.042(3) 0.041(3) -0.002(3) 0.000(2) 0.001(2)
C4 0.054(5) 0.051(4) 0.052(4) -0.001(3) -0.014(4) -0.005(3)
C5 0.055(4) 0.061(4) 0.041(3) -0.009(4) -0.009(3) 0.009(4)
C6 0.050(4) 0.056(4) 0.039(4) -0.003(3) 0.008(3) 0.003(3)

loop_
_atom_type_symbol
_atom_type_description
_atom_type_scat_dispersion_real
_atom_type_scat_dispersion_imag
_atom_type_scat_source
C C 0.0033 0.0016 'International Tables Vol C Tables 4.2.6.8 and 6.1.1.4'
H H 0.0000 0.0000 'International Tables Vol C Tables 4.2.6.8 and 6.1.1.4'
N N 0.0061 0.0033 'International Tables Vol C Tables 4.2.6.8 and 6.1.1.4'
I I -0.4742 1.8119 'International Tables Vol C Tables 4.2.6.8 and 6.1.1.4'

loop_
_geom_angle_atom_site_label_1
_geom_angle_atom_site_label_2
_geom_angle_atom_site_label_3
_geom_angle
_geom_angle_site_symmetry_1
_geom_angle_site_symmetry_3
_geom_angle_publ_flag
N1 C2 C3 119.4(6) . . ?
N1 C2 I1 117.8(5) . . ?
C3 C2 I1 122.8(5) . . ?
C2 C3 C4 118.8(7) . . ?
C2 N1 C6 121.8(6) . . ?
C5 C4 C3 119.8(7) . . ?
C6 C5 C4 119.1(7) . . ?
C5 C6 N1 121.0(7) . . ?

loop_
_geom_bond_atom_site_label_1
_geom_bond_atom_site_label_2
_geom_bond_distance
_geom_bond_site_symmetry_2
_geom_bond_publ_flag
I1 C2 2.096(6) . ?
C2 N1 1.342(9) . ?
C2 C3 1.364(9) . ?
C3 C4 1.400(12) . ?
N1 C6 1.343(9) . ?
C4 C5 1.374(12) . ?
C5 C6 1.336(11) . ?
